data_1010728
_chemical_name_systematic 'Iron aluminium (1/3)'
_chemical_formula_structural 'Fe Al3'
_chemical_formula_sum 'Al3 Fe'
_publ_section_title
;
Roentgenographische Bestimmung der Fe Al~3~ -Struktur
;

loop_
_publ_author_name
'Bachmetew, E'

_journal_name_full
;
Zeitschrift fuer Kristallographie, Kristallgeometrie, Kristallphysik,
Kristallchemie (-144,1977)
;
_journal_coden_ASTM ZEKGAX
_journal_volume 88
_journal_year 1934
_journal_page_first 179
_journal_page_last 181

loop_
_atom_site_label
_atom_site_fract_x
_atom_site_fract_y
_atom_site_fract_z
? ? ? ?

_cod_database_code 1010728
